data_7118015
loop_
_publ_author_name
'Aslam C. Shaikh'
'Dnyanesh S. Ranade'
'Shridhar Thorat'
'Arunava Maity'
'Prasad P. Kulkarni'
'Rajesh G. Gonnade'
'Parthapratim Munshi'
'Nitin T. Patil'

_publ_section_title
;
 Highly emissive organic solids with remarkably broad color tunability
 based on N,C-chelate, four-coordinate organoborons
;
_journal_name_full Chem.Commun.
_journal_page_first 16115
_journal_paper_doi 10.1039/C5cc06351e
_journal_volume 51
_journal_year 2015
_chemical_formula_moiety 'C29 H25 B N2'
_chemical_formula_sum 'C29 H25 B N2'
_chemical_formula_weight 412.32
_chemical_name_systematic
; 
 ? 
;
_space_group_IT_number 14
_symmetry_cell_setting monoclinic
_symmetry_space_group_name_Hall '-P 2yn'
_symmetry_space_group_name_H-M 'P 1 21/n 1'
_atom_sites_solution_hydrogens geom
_atom_sites_solution_primary direct
_atom_sites_solution_secondary difmap
_audit_creation_method SHELXL-97
_audit_update_record
;
2015-06-25 deposited with the CCDC.
2015-09-14 downloaded from the CCDC.
;
_cell_angle_alpha 90.00
_cell_angle_beta 108.4870(10)
_cell_angle_gamma 90.00
_cell_formula_units_Z 8
_cell_length_a 17.3899(3)
_cell_length_b 10.3122(2)
_cell_length_c 26.5129(5)
_cell_measurement_reflns_used 9906
_cell_measurement_temperature 200(2)
_cell_measurement_theta_max 28.56
_cell_measurement_theta_min 2.33
_cell_volume 4509.16(15)
_computing_cell_refinement 'Bruker SAINT'
_computing_data_collection 'Bruker APEX2'
_computing_data_reduction 'Bruker SAINT'
_computing_molecular_graphics 'Bruker SHELXTL'
_computing_publication_material 'Bruker SHELXTL'
_computing_structure_refinement 'SHELXL-97 (Sheldrick, 2008)'
_computing_structure_solution 'SHELXS-97 (Sheldrick, 2008)'
_diffrn_ambient_temperature 200(2)
_diffrn_measured_fraction_theta_full 1.000
_diffrn_measured_fraction_theta_max 1.000
_diffrn_measurement_device_type 'Bruker APEX-II CCD'
_diffrn_measurement_method '\f and \w scans'
_diffrn_radiation_monochromator graphite
_diffrn_radiation_source 'fine-focus sealed tube'
_diffrn_radiation_type MoK\a
_diffrn_radiation_wavelength 0.71073
_diffrn_reflns_av_R_equivalents 0.0588
_diffrn_reflns_av_sigmaI/netI 0.0338
_diffrn_reflns_limit_h_max 20
_diffrn_reflns_limit_h_min -20
_diffrn_reflns_limit_k_max 12
_diffrn_reflns_limit_k_min -12
_diffrn_reflns_limit_l_max 31
_diffrn_reflns_limit_l_min -30
_diffrn_reflns_number 63086
_diffrn_reflns_theta_full 25.00
_diffrn_reflns_theta_max 25.00
_diffrn_reflns_theta_min 1.24
_exptl_absorpt_coefficient_mu 0.070
_exptl_absorpt_correction_T_max 0.9848
_exptl_absorpt_correction_T_min 0.9766
_exptl_absorpt_correction_type multi-scan
_exptl_absorpt_process_details SADABS,(BRUKER,2006)
_exptl_crystal_colour COLOURLESS
_exptl_crystal_density_diffrn 1.215
_exptl_crystal_density_method 'not measured'
_exptl_crystal_description PLATE
_exptl_crystal_F_000 1744
_exptl_crystal_recrystallization_method 'Re-crystallisation from solvent: Pet Ether Ethyl Acetate MIxture'
_exptl_crystal_size_max 0.34
_exptl_crystal_size_mid 0.30
_exptl_crystal_size_min 0.22
_refine_diff_density_max 0.246
_refine_diff_density_min -0.255
_refine_diff_density_rms 0.047
_refine_ls_extinction_method none
_refine_ls_goodness_of_fit_ref 1.150
_refine_ls_hydrogen_treatment constr
_refine_ls_matrix_type full
_refine_ls_number_parameters 581
_refine_ls_number_reflns 7928
_refine_ls_number_restraints 0
_refine_ls_restrained_S_all 1.150
_refine_ls_R_factor_all 0.0965
_refine_ls_R_factor_gt 0.0776
_refine_ls_shift/su_max 0.000
_refine_ls_shift/su_mean 0.000
_refine_ls_structure_factor_coef Fsqd
_refine_ls_weighting_details 'calc w=1/[\s^2^(Fo^2^)+(0.0471P)^2^+5.4376P] where P=(Fo^2^+2Fc^2^)/3'
_refine_ls_weighting_scheme calc
_refine_ls_wR_factor_gt 0.1548
_refine_ls_wR_factor_ref 0.1640
_reflns_number_gt 6507
_reflns_number_total 7928
_reflns_threshold_expression >2sigma(I)
_cod_data_source_file c5cc06351e2.cif
_cod_data_source_block bn201r_0m
_cod_depositor_comments
;
The following automatic conversions were performed:

'_refine_ls_hydrogen_treatment' value 'CONSTR' changed to 'constr'
according to the built-in table from CIF Core dictionary named
'cif_core.dic' version 2.4.1 from 2010-06-29.

Automatic conversion script
Id: cif_fix_values 4093 2015-10-18 17:28:56Z antanas 
;
_cod_original_cell_volume 4509.15(14)
_cod_original_sg_symbol_H-M 'P2(1)/n  '
_cod_database_code 7118015

loop_
_symmetry_equiv_pos_as_xyz
'x, y, z'
'-x+1/2, y+1/2, -z+1/2'
'-x, -y, -z'
'x-1/2, -y-1/2, z-1/2'

loop_
_atom_site_label
_atom_site_type_symbol
_atom_site_fract_x
_atom_site_fract_y
_atom_site_fract_z
_atom_site_U_iso_or_equiv
_atom_site_adp_type
_atom_site_occupancy
_atom_site_symmetry_multiplicity
_atom_site_calc_flag
_atom_site_refinement_flags
_atom_site_disorder_assembly
_atom_site_disorder_group
N1 N 0.37141(13) 0.2294(2) 1.07066(9) 0.0242(5) Uani 1 1 d . . .
N2 N 0.17495(13) 0.6692(2) 0.93252(9) 0.0297(6) Uani 1 1 d . . .
N3 N 0.63452(13) 0.3079(2) 0.83412(9) 0.0241(5) Uani 1 1 d . . .
N4 N 0.43304(14) 0.7357(2) 0.69340(10) 0.0343(6) Uani 1 1 d . . .
C2 C 0.32310(15) 0.3015(3) 1.09017(11) 0.0243(6) Uani 1 1 d . . .
C3 C 0.31732(17) 0.2791(3) 1.14144(11) 0.0294(6) Uani 1 1 d . . .
H3 H 0.2819 0.3299 1.1543 0.035 Uiso 1 1 calc R . .
C4 C 0.36274(18) 0.1846(3) 1.17197(12) 0.0337(7) Uani 1 1 d . . .
H4 H 0.3590 0.1687 1.2064 0.040 Uiso 1 1 calc R . .
C5 C 0.41576(16) 0.1092(3) 1.15308(11) 0.0293(7) Uani 1 1 d . . .
C6 C 0.41886(16) 0.1331(3) 1.10126(11) 0.0270(6) Uani 1 1 d . . .
C7 C 0.47056(16) 0.0571(3) 1.08169(12) 0.0318(7) Uani 1 1 d . . .
H7 H 0.4726 0.0706 1.0467 0.038 Uiso 1 1 calc R . .
C8 C 0.51789(18) -0.0364(3) 1.11360(13) 0.0389(8) Uani 1 1 d . . .
H8 H 0.5531 -0.0869 1.1004 0.047 Uiso 1 1 calc R . .
C9 C 0.51560(18) -0.0593(3) 1.16490(14) 0.0423(8) Uani 1 1 d . . .
H9 H 0.5490 -0.1245 1.1863 0.051 Uiso 1 1 calc R . .
C10 C 0.46563(18) 0.0118(3) 1.18422(13) 0.0386(8) Uani 1 1 d . . .
H10 H 0.4642 -0.0043 1.2192 0.046 Uiso 1 1 calc R . .
C11 C 0.28049(15) 0.3995(3) 1.05259(11) 0.0239(6) Uani 1 1 d . . .
C12 C 0.30020(16) 0.3916(3) 1.00524(11) 0.0240(6) Uani 1 1 d . . .
C13 C 0.32383(19) 0.1573(3) 0.96834(12) 0.0365(7) Uani 1 1 d . . .
H13A H 0.2735 0.1286 0.9741 0.055 Uiso 1 1 calc R . .
H13B H 0.3621 0.0848 0.9747 0.055 Uiso 1 1 calc R . .
H13C H 0.3119 0.1878 0.9316 0.055 Uiso 1 1 calc R . .
C14 C 0.44983(18) 0.3251(3) 1.00536(14) 0.0395(8) Uani 1 1 d . . .
H14A H 0.4412 0.3723 0.9719 0.059 Uiso 1 1 calc R . .
H14B H 0.4856 0.2509 1.0067 0.059 Uiso 1 1 calc R . .
H14C H 0.4749 0.3830 1.0354 0.059 Uiso 1 1 calc R . .
C15 C 0.26482(16) 0.4803(3) 0.96518(11) 0.0252(6) Uani 1 1 d . . .
H15 H 0.2766 0.4760 0.9326 0.030 Uiso 1 1 calc R . .
C16 C 0.21198(16) 0.5760(3) 0.97219(11) 0.0254(6) Uani 1 1 d . . .
C17 C 0.19395(16) 0.5812(3) 1.02012(11) 0.0256(6) Uani 1 1 d . . .
H17 H 0.1580 0.6459 1.0250 0.031 Uiso 1 1 calc R . .
C18 C 0.22788(15) 0.4934(3) 1.06013(11) 0.0250(6) Uani 1 1 d . . .
H18 H 0.2155 0.4970 1.0925 0.030 Uiso 1 1 calc R . .
C19 C 0.21159(16) 0.7219(3) 0.89674(11) 0.0257(6) Uani 1 1 d . . .
C20 C 0.29575(17) 0.7287(3) 0.90869(11) 0.0279(6) Uani 1 1 d . . .
H20 H 0.3302 0.6954 0.9415 0.033 Uiso 1 1 calc R . .
C21 C 0.32889(18) 0.7839(3) 0.87280(12) 0.0351(7) Uani 1 1 d . . .
H21 H 0.3862 0.7877 0.8813 0.042 Uiso 1 1 calc R . .
C22 C 0.2810(2) 0.8335(3) 0.82500(14) 0.0442(8) Uani 1 1 d . . .
H22 H 0.3046 0.8709 0.8007 0.053 Uiso 1 1 calc R . .
C23 C 0.1980(2) 0.8277(3) 0.81318(14) 0.0470(9) Uani 1 1 d . . .
H23 H 0.1641 0.8628 0.7806 0.056 Uiso 1 1 calc R . .
C24 C 0.16326(18) 0.7715(3) 0.84818(12) 0.0364(7) Uani 1 1 d . . .
H24 H 0.1059 0.7666 0.8390 0.044 Uiso 1 1 calc R . .
C25 C 0.09331(16) 0.7075(3) 0.92739(11) 0.0262(6) Uani 1 1 d . . .
C26 C 0.03419(17) 0.6133(3) 0.91803(12) 0.0338(7) Uani 1 1 d . . .
H26 H 0.0475 0.5248 0.9153 0.041 Uiso 1 1 calc R . .
C27 C -0.04471(18) 0.6491(3) 0.91260(13) 0.0399(8) Uani 1 1 d . . .
H27 H -0.0856 0.5845 0.9064 0.048 Uiso 1 1 calc R . .
C28 C -0.06441(19) 0.7758(3) 0.91610(13) 0.0419(8) Uani 1 1 d . . .
H28 H -0.1189 0.7990 0.9122 0.050 Uiso 1 1 calc R . .
C29 C -0.0059(2) 0.8704(3) 0.92525(12) 0.0423(8) Uani 1 1 d . . .
H29 H -0.0198 0.9588 0.9275 0.051 Uiso 1 1 calc R . .
C30 C 0.07362(19) 0.8358(3) 0.93119(12) 0.0368(7) Uani 1 1 d . . .
H30 H 0.1145 0.9006 0.9379 0.044 Uiso 1 1 calc R . .
C31 C 0.58533(16) 0.3784(3) 0.85358(11) 0.0246(6) Uani 1 1 d . . .
C32 C 0.57946(17) 0.3538(3) 0.90478(11) 0.0283(6) Uani 1 1 d . . .
H32 H 0.5435 0.4031 0.9176 0.034 Uiso 1 1 calc R . .
C33 C 0.62531(17) 0.2600(3) 0.93506(11) 0.0298(7) Uani 1 1 d . . .
H33 H 0.6210 0.2424 0.9692 0.036 Uiso 1 1 calc R . .
C34 C 0.67987(16) 0.1873(3) 0.91645(11) 0.0267(6) Uani 1 1 d . . .
C35 C 0.68288(16) 0.2121(3) 0.86462(11) 0.0247(6) Uani 1 1 d . . .
C36 C 0.73569(17) 0.1397(3) 0.84534(12) 0.0321(7) Uani 1 1 d . . .
H36 H 0.7368 0.1532 0.8101 0.038 Uiso 1 1 calc R . .
C37 C 0.78577(18) 0.0492(3) 0.87735(12) 0.0368(7) Uani 1 1 d . . .
H37 H 0.8220 0.0011 0.8642 0.044 Uiso 1 1 calc R . .
C38 C 0.78430(19) 0.0265(3) 0.92907(12) 0.0376(8) Uani 1 1 d . . .
H38 H 0.8199 -0.0356 0.9510 0.045 Uiso 1 1 calc R . .
C39 C 0.73197(18) 0.0934(3) 0.94790(12) 0.0344(7) Uani 1 1 d . . .
H39 H 0.7305 0.0766 0.9828 0.041 Uiso 1 1 calc R . .
C40 C 0.54199(16) 0.4756(3) 0.81589(11) 0.0251(6) Uani 1 1 d . . .
C41 C 0.56243(17) 0.4677(3) 0.76888(11) 0.0270(6) Uani 1 1 d . . .
C42 C 0.5872(2) 0.2370(3) 0.73177(12) 0.0449(9) Uani 1 1 d . . .
H42A H 0.5376 0.2063 0.7379 0.067 Uiso 1 1 calc R . .
H42B H 0.6262 0.1655 0.7375 0.067 Uiso 1 1 calc R . .
H42C H 0.5743 0.2686 0.6952 0.067 Uiso 1 1 calc R . .
C43 C 0.7134(2) 0.4062(3) 0.77006(14) 0.0444(9) Uani 1 1 d . . .
H43A H 0.7047 0.4603 0.7383 0.067 Uiso 1 1 calc R . .
H43B H 0.7479 0.3324 0.7684 0.067 Uiso 1 1 calc R . .
H43C H 0.7398 0.4578 0.8019 0.067 Uiso 1 1 calc R . .
C44 C 0.52550(17) 0.5535(3) 0.72807(11) 0.0297(7) Uani 1 1 d . . .
H44 H 0.5378 0.5488 0.6957 0.036 Uiso 1 1 calc R . .
C45 C 0.47062(16) 0.6465(3) 0.73386(11) 0.0281(6) Uani 1 1 d . . .
C46 C 0.45310(16) 0.6536(3) 0.78208(11) 0.0276(6) Uani 1 1 d . . .
H46 H 0.4171 0.7185 0.7867 0.033 Uiso 1 1 calc R . .
C47 C 0.48738(16) 0.5679(3) 0.82237(11) 0.0260(6) Uani 1 1 d . . .
H47 H 0.4741 0.5714 0.8544 0.031 Uiso 1 1 calc R . .
C48 C 0.45884(16) 0.7525(3) 0.64766(11) 0.0273(6) Uani 1 1 d . . .
C49 C 0.53924(17) 0.7780(3) 0.65306(12) 0.0329(7) Uani 1 1 d . . .
H49 H 0.5778 0.7861 0.6875 0.039 Uiso 1 1 calc R . .
C50 C 0.56343(18) 0.7917(3) 0.60877(13) 0.0355(7) Uani 1 1 d . . .
H50 H 0.6189 0.8081 0.6129 0.043 Uiso 1 1 calc R . .
C51 C 0.50835(19) 0.7820(3) 0.55851(13) 0.0392(8) Uani 1 1 d . . .
H51 H 0.5255 0.7907 0.5281 0.047 Uiso 1 1 calc R . .
C52 C 0.42805(19) 0.7593(3) 0.55289(13) 0.0404(8) Uani 1 1 d . . .
H52 H 0.3894 0.7547 0.5183 0.048 Uiso 1 1 calc R . .
C53 C 0.40317(17) 0.7434(3) 0.59711(12) 0.0326(7) Uani 1 1 d . . .
H53 H 0.3478 0.7262 0.5928 0.039 Uiso 1 1 calc R . .
C54 C 0.35434(17) 0.7851(3) 0.68952(11) 0.0318(7) Uani 1 1 d . . .
C55 C 0.3406(2) 0.9161(3) 0.68914(13) 0.0458(9) Uani 1 1 d . . .
H55 H 0.3835 0.9752 0.6916 0.055 Uiso 1 1 calc R . .
C56 C 0.2645(3) 0.9619(5) 0.68515(15) 0.0698(14) Uani 1 1 d . . .
H56 H 0.2553 1.0528 0.6850 0.084 Uiso 1 1 calc R . .
C57 C 0.2025(3) 0.8780(6) 0.68147(15) 0.0779(16) Uani 1 1 d . . .
H57 H 0.1501 0.9102 0.6786 0.093 Uiso 1 1 calc R . .
C58 C 0.2158(2) 0.7472(6) 0.68190(15) 0.0679(13) Uani 1 1 d . . .
H58 H 0.1724 0.6889 0.6792 0.082 Uiso 1 1 calc R . .
C59 C 0.29209(19) 0.6990(4) 0.68621(13) 0.0457(9) Uani 1 1 d . . .
H59 H 0.3014 0.6081 0.6869 0.055 Uiso 1 1 calc R . .
B1 B 0.36320(19) 0.2741(3) 1.00884(13) 0.0267(7) Uani 1 1 d . . .
B2 B 0.6261(2) 0.3533(3) 0.77264(13) 0.0301(8) Uani 1 1 d . . .

loop_
_atom_site_aniso_label
_atom_site_aniso_U_11
_atom_site_aniso_U_22
_atom_site_aniso_U_33
_atom_site_aniso_U_23
_atom_site_aniso_U_13
_atom_site_aniso_U_12
N1 0.0188(11) 0.0260(12) 0.0289(13) 0.0008(10) 0.0090(10) -0.0002(9)
N2 0.0226(12) 0.0362(14) 0.0335(14) 0.0113(11) 0.0132(10) 0.0057(10)
N3 0.0242(12) 0.0282(12) 0.0211(12) 0.0048(10) 0.0088(10) 0.0023(10)
N4 0.0263(13) 0.0460(15) 0.0339(14) 0.0165(12) 0.0142(11) 0.0123(11)
C2 0.0196(14) 0.0279(14) 0.0257(15) -0.0019(12) 0.0074(12) -0.0074(11)
C3 0.0311(16) 0.0327(16) 0.0261(16) 0.0004(12) 0.0114(13) 0.0004(13)
C4 0.0374(17) 0.0391(17) 0.0240(16) 0.0050(13) 0.0090(13) -0.0017(14)
C5 0.0245(15) 0.0316(15) 0.0283(16) 0.0027(12) 0.0034(12) -0.0044(12)
C6 0.0181(14) 0.0265(14) 0.0331(16) 0.0020(12) 0.0035(12) -0.0054(11)
C7 0.0210(15) 0.0344(16) 0.0399(18) 0.0013(14) 0.0097(13) -0.0012(12)
C8 0.0241(16) 0.0351(17) 0.056(2) 0.0053(15) 0.0099(15) 0.0026(13)
C9 0.0260(17) 0.0406(18) 0.054(2) 0.0172(16) 0.0035(15) 0.0041(14)
C10 0.0332(17) 0.0429(18) 0.0340(18) 0.0127(14) 0.0024(14) -0.0008(15)
C11 0.0186(13) 0.0283(14) 0.0265(15) 0.0000(12) 0.0096(12) -0.0033(11)
C12 0.0222(14) 0.0249(14) 0.0269(15) -0.0015(11) 0.0104(12) -0.0049(11)
C13 0.0404(18) 0.0398(17) 0.0286(17) 0.0036(14) 0.0098(14) 0.0105(14)
C14 0.0347(18) 0.0399(18) 0.053(2) 0.0087(15) 0.0276(16) 0.0042(14)
C15 0.0239(14) 0.0308(15) 0.0243(15) 0.0035(12) 0.0124(12) -0.0011(12)
C16 0.0195(14) 0.0273(14) 0.0302(16) 0.0026(12) 0.0089(12) -0.0026(11)
C17 0.0193(14) 0.0282(14) 0.0325(16) -0.0003(12) 0.0129(12) 0.0031(11)
C18 0.0223(14) 0.0322(15) 0.0242(15) 0.0002(12) 0.0126(12) -0.0040(12)
C19 0.0273(15) 0.0267(14) 0.0251(15) -0.0006(12) 0.0112(12) -0.0020(12)
C20 0.0270(15) 0.0305(15) 0.0255(15) -0.0015(12) 0.0073(12) -0.0049(12)
C21 0.0306(16) 0.0362(17) 0.0431(19) -0.0016(14) 0.0182(14) -0.0081(13)
C22 0.051(2) 0.0449(19) 0.046(2) 0.0119(16) 0.0293(17) -0.0010(16)
C23 0.047(2) 0.058(2) 0.039(2) 0.0168(17) 0.0176(16) 0.0109(17)
C24 0.0293(16) 0.0481(19) 0.0334(17) 0.0078(14) 0.0124(14) 0.0043(14)
C25 0.0258(15) 0.0340(16) 0.0209(15) 0.0068(12) 0.0104(12) 0.0084(12)
C26 0.0274(16) 0.0340(16) 0.0409(18) 0.0062(14) 0.0121(14) 0.0033(13)
C27 0.0239(16) 0.052(2) 0.045(2) 0.0085(16) 0.0116(14) 0.0030(15)
C28 0.0286(17) 0.063(2) 0.0372(19) 0.0072(16) 0.0143(14) 0.0146(16)
C29 0.048(2) 0.0434(19) 0.0352(19) 0.0021(15) 0.0122(15) 0.0214(16)
C30 0.0372(18) 0.0366(17) 0.0358(18) 0.0018(14) 0.0106(14) 0.0041(14)
C31 0.0230(14) 0.0278(14) 0.0242(15) -0.0001(12) 0.0091(12) -0.0046(12)
C32 0.0299(15) 0.0301(15) 0.0280(16) -0.0007(12) 0.0137(13) -0.0048(12)
C33 0.0347(16) 0.0330(16) 0.0217(15) 0.0010(12) 0.0092(13) -0.0053(13)
C34 0.0269(15) 0.0274(14) 0.0220(15) 0.0008(12) 0.0024(12) -0.0068(12)
C35 0.0233(14) 0.0252(14) 0.0235(15) 0.0029(11) 0.0047(12) -0.0033(11)
C36 0.0314(16) 0.0327(16) 0.0324(17) 0.0036(13) 0.0105(13) 0.0022(13)
C37 0.0320(17) 0.0360(17) 0.0410(19) 0.0023(14) 0.0097(14) 0.0069(14)
C38 0.0356(17) 0.0333(16) 0.0351(18) 0.0073(14) -0.0011(14) 0.0065(14)
C39 0.0371(17) 0.0330(16) 0.0274(17) 0.0055(13) 0.0020(14) -0.0018(14)
C40 0.0223(14) 0.0287(14) 0.0255(15) 0.0014(12) 0.0094(12) -0.0018(12)
C41 0.0286(15) 0.0300(15) 0.0246(15) 0.0048(12) 0.0113(12) 0.0002(12)
C42 0.061(2) 0.0438(19) 0.0259(17) 0.0052(14) 0.0084(16) 0.0163(17)
C43 0.046(2) 0.051(2) 0.047(2) 0.0194(16) 0.0316(17) 0.0191(16)
C44 0.0296(16) 0.0377(16) 0.0247(16) 0.0078(13) 0.0129(13) 0.0056(13)
C45 0.0201(14) 0.0343(16) 0.0306(16) 0.0100(13) 0.0091(12) 0.0027(12)
C46 0.0235(14) 0.0296(15) 0.0324(16) 0.0041(12) 0.0127(12) 0.0040(12)
C47 0.0261(15) 0.0318(15) 0.0230(15) 0.0026(12) 0.0120(12) -0.0008(12)
C48 0.0240(14) 0.0283(15) 0.0322(16) 0.0093(12) 0.0126(12) 0.0041(12)
C49 0.0221(15) 0.0426(17) 0.0320(17) 0.0124(14) 0.0059(13) 0.0022(13)
C50 0.0241(15) 0.0430(18) 0.0436(19) 0.0116(15) 0.0165(14) 0.0027(13)
C51 0.0389(18) 0.0502(19) 0.0366(19) 0.0033(15) 0.0233(15) 0.0026(15)
C52 0.0380(18) 0.056(2) 0.0282(17) -0.0028(15) 0.0126(14) -0.0004(16)
C53 0.0237(15) 0.0391(17) 0.0366(18) 0.0009(14) 0.0116(13) -0.0017(13)
C54 0.0251(15) 0.0468(18) 0.0243(16) 0.0069(13) 0.0091(12) 0.0057(14)
C55 0.058(2) 0.047(2) 0.0383(19) 0.0173(16) 0.0237(17) 0.0194(17)
C56 0.091(3) 0.083(3) 0.049(2) 0.036(2) 0.040(2) 0.062(3)
C57 0.048(3) 0.154(5) 0.037(2) 0.028(3) 0.0194(19) 0.059(3)
C58 0.0252(19) 0.140(5) 0.041(2) -0.004(3) 0.0136(16) -0.006(2)
C59 0.0347(19) 0.064(2) 0.039(2) -0.0059(17) 0.0133(15) -0.0029(17)
B1 0.0271(17) 0.0288(17) 0.0264(17) 0.0049(14) 0.0115(14) 0.0036(14)
B2 0.0364(19) 0.0361(18) 0.0209(17) 0.0101(14) 0.0137(14) 0.0089(15)

loop_
_atom_type_symbol
_atom_type_description
_atom_type_scat_dispersion_real
_atom_type_scat_dispersion_imag
_atom_type_scat_source
C C 0.0033 0.0016 'International Tables Vol C Tables 4.2.6.8 and 6.1.1.4'
H H 0.0000 0.0000 'International Tables Vol C Tables 4.2.6.8 and 6.1.1.4'
N N 0.0061 0.0033 'International Tables Vol C Tables 4.2.6.8 and 6.1.1.4'
B B 0.0013 0.0007 'International Tables Vol C Tables 4.2.6.8 and 6.1.1.4'

loop_
_geom_angle_atom_site_label_1
_geom_angle_atom_site_label_2
_geom_angle_atom_site_label_3
_geom_angle
_geom_angle_site_symmetry_1
_geom_angle_site_symmetry_3
C2 N1 C6 120.2(2) . .
C2 N1 B1 110.9(2) . .
C6 N1 B1 128.9(2) . .
C19 N2 C16 124.4(2) . .
C19 N2 C25 118.3(2) . .
C16 N2 C25 117.3(2) . .
C31 N3 C35 120.4(2) . .
C31 N3 B2 110.9(2) . .
C35 N3 B2 128.7(2) . .
C45 N4 C48 122.1(2) . .
C45 N4 C54 119.3(2) . .
C48 N4 C54 116.4(2) . .
N1 C2 C3 121.6(2) . .
N1 C2 C11 111.6(2) . .
C3 C2 C11 126.8(3) . .
C4 C3 C2 119.2(3) . .
C4 C3 H3 120.4 . .
C2 C3 H3 120.4 . .
C3 C4 C5 120.5(3) . .
C3 C4 H4 119.7 . .
C5 C4 H4 119.7 . .
C10 C5 C6 119.1(3) . .
C10 C5 C4 122.3(3) . .
C6 C5 C4 118.6(3) . .
N1 C6 C7 121.1(3) . .
N1 C6 C5 119.8(3) . .
C7 C6 C5 119.1(3) . .
C8 C7 C6 119.4(3) . .
C8 C7 H7 120.3 . .
C6 C7 H7 120.3 . .
C7 C8 C9 121.6(3) . .
C7 C8 H8 119.2 . .
C9 C8 H8 119.2 . .
C10 C9 C8 119.9(3) . .
C10 C9 H9 120.1 . .
C8 C9 H9 120.1 . .
C9 C10 C5 120.9(3) . .
C9 C10 H10 119.6 . .
C5 C10 H10 119.6 . .
C18 C11 C12 121.8(2) . .
C18 C11 C2 127.2(2) . .
C12 C11 C2 111.0(2) . .
C15 C12 C11 118.1(2) . .
C15 C12 B1 131.8(2) . .
C11 C12 B1 110.1(2) . .
B1 C13 H13A 109.5 . .
B1 C13 H13B 109.5 . .
H13A C13 H13B 109.5 . .
B1 C13 H13C 109.5 . .
H13A C13 H13C 109.5 . .
H13B C13 H13C 109.5 . .
B1 C14 H14A 109.5 . .
B1 C14 H14B 109.5 . .
H14A C14 H14B 109.5 . .
B1 C14 H14C 109.5 . .
H14A C14 H14C 109.5 . .
H14B C14 H14C 109.5 . .
C12 C15 C16 120.9(3) . .
C12 C15 H15 119.6 . .
C16 C15 H15 119.6 . .
C15 C16 C17 119.4(2) . .
C15 C16 N2 122.8(2) . .
C17 C16 N2 117.8(2) . .
C18 C17 C16 120.6(2) . .
C18 C17 H17 119.7 . .
C16 C17 H17 119.7 . .
C17 C18 C11 119.2(2) . .
C17 C18 H18 120.4 . .
C11 C18 H18 120.4 . .
C24 C19 C20 118.2(3) . .
C24 C19 N2 119.7(2) . .
C20 C19 N2 122.1(2) . .
C21 C20 C19 120.0(3) . .
C21 C20 H20 120.0 . .
C19 C20 H20 120.0 . .
C22 C21 C20 121.6(3) . .
C22 C21 H21 119.2 . .
C20 C21 H21 119.2 . .
C21 C22 C23 118.6(3) . .
C21 C22 H22 120.7 . .
C23 C22 H22 120.7 . .
C22 C23 C24 120.9(3) . .
C22 C23 H23 119.6 . .
C24 C23 H23 119.6 . .
C23 C24 C19 120.6(3) . .
C23 C24 H24 119.7 . .
C19 C24 H24 119.7 . .
C26 C25 C30 120.1(3) . .
C26 C25 N2 118.8(2) . .
C30 C25 N2 121.1(3) . .
C25 C26 C27 119.3(3) . .
C25 C26 H26 120.4 . .
C27 C26 H26 120.4 . .
C28 C27 C26 120.8(3) . .
C28 C27 H27 119.6 . .
C26 C27 H27 119.6 . .
C27 C28 C29 120.3(3) . .
C27 C28 H28 119.8 . .
C29 C28 H28 119.8 . .
C28 C29 C30 119.5(3) . .
C28 C29 H29 120.2 . .
C30 C29 H29 120.2 . .
C25 C30 C29 120.0(3) . .
C25 C30 H30 120.0 . .
C29 C30 H30 120.0 . .
N3 C31 C32 121.3(2) . .
N3 C31 C40 111.4(2) . .
C32 C31 C40 127.3(3) . .
C33 C32 C31 119.5(3) . .
C33 C32 H32 120.3 . .
C31 C32 H32 120.3 . .
C32 C33 C34 120.6(3) . .
C32 C33 H33 119.7 . .
C34 C33 H33 119.7 . .
C39 C34 C35 119.1(3) . .
C39 C34 C33 122.4(3) . .
C35 C34 C33 118.6(2) . .
N3 C35 C36 121.1(2) . .
N3 C35 C34 119.7(2) . .
C36 C35 C34 119.2(2) . .
C37 C36 C35 119.9(3) . .
C37 C36 H36 120.0 . .
C35 C36 H36 120.0 . .
C36 C37 C38 121.0(3) . .
C36 C37 H37 119.5 . .
C38 C37 H37 119.5 . .
C39 C38 C37 119.9(3) . .
C39 C38 H38 120.0 . .
C37 C38 H38 120.0 . .
C38 C39 C34 120.9(3) . .
C38 C39 H39 119.6 . .
C34 C39 H39 119.6 . .
C47 C40 C41 121.6(2) . .
C47 C40 C31 127.9(2) . .
C41 C40 C31 110.5(2) . .
C44 C41 C40 118.1(3) . .
C44 C41 B2 131.2(3) . .
C40 C41 B2 110.7(2) . .
B2 C42 H42A 109.5 . .
B2 C42 H42B 109.5 . .
H42A C42 H42B 109.5 . .
B2 C42 H42C 109.5 . .
H42A C42 H42C 109.5 . .
H42B C42 H42C 109.5 . .
B2 C43 H43A 109.5 . .
B2 C43 H43B 109.5 . .
H43A C43 H43B 109.5 . .
B2 C43 H43C 109.5 . .
H43A C43 H43C 109.5 . .
H43B C43 H43C 109.5 . .
C41 C44 C45 121.1(3) . .
C41 C44 H44 119.5 . .
C45 C44 H44 119.5 . .
C44 C45 C46 119.2(2) . .
C44 C45 N4 122.3(3) . .
C46 C45 N4 118.5(2) . .
C47 C46 C45 120.6(3) . .
C47 C46 H46 119.7 . .
C45 C46 H46 119.7 . .
C46 C47 C40 119.4(3) . .
C46 C47 H47 120.3 . .
C40 C47 H47 120.3 . .
C49 C48 C53 119.1(3) . .
C49 C48 N4 120.9(3) . .
C53 C48 N4 120.1(2) . .
C50 C49 C48 120.2(3) . .
C50 C49 H49 119.9 . .
C48 C49 H49 119.9 . .
C49 C50 C51 120.8(3) . .
C49 C50 H50 119.6 . .
C51 C50 H50 119.6 . .
C52 C51 C50 119.2(3) . .
C52 C51 H51 120.4 . .
C50 C51 H51 120.4 . .
C51 C52 C53 120.5(3) . .
C51 C52 H52 119.7 . .
C53 C52 H52 119.7 . .
C52 C53 C48 120.1(3) . .
C52 C53 H53 119.9 . .
C48 C53 H53 119.9 . .
C55 C54 C59 120.1(3) . .
C55 C54 N4 120.8(3) . .
C59 C54 N4 119.2(3) . .
C54 C55 C56 120.0(4) . .
C54 C55 H55 120.0 . .
C56 C55 H55 120.0 . .
C57 C56 C55 120.5(4) . .
C57 C56 H56 119.8 . .
C55 C56 H56 119.8 . .
C56 C57 C58 119.8(4) . .
C56 C57 H57 120.1 . .
C58 C57 H57 120.1 . .
C57 C58 C59 120.6(4) . .
C57 C58 H58 119.7 . .
C59 C58 H58 119.7 . .
C54 C59 C58 119.0(4) . .
C54 C59 H59 120.5 . .
C58 C59 H59 120.5 . .
C13 B1 C12 112.5(2) . .
C13 B1 C14 114.1(3) . .
C12 B1 C14 112.1(2) . .
C13 B1 N1 109.5(2) . .
C12 B1 N1 96.4(2) . .
C14 B1 N1 110.7(2) . .
C41 B2 C42 111.8(3) . .
C41 B2 C43 112.6(3) . .
C42 B2 C43 114.7(3) . .
C41 B2 N3 96.5(2) . .
C42 B2 N3 109.7(2) . .
C43 B2 N3 110.0(2) . .

loop_
_geom_bond_atom_site_label_1
_geom_bond_atom_site_label_2
_geom_bond_distance
_geom_bond_site_symmetry_2
N1 C2 1.342(3) .
N1 C6 1.379(3) .
N1 B1 1.664(4) .
N2 C19 1.409(3) .
N2 C16 1.419(3) .
N2 C25 1.438(3) .
N3 C31 1.344(3) .
N3 C35 1.380(3) .
N3 B2 1.657(4) .
N4 C45 1.407(3) .
N4 C48 1.431(4) .
N4 C54 1.433(4) .
C2 C3 1.413(4) .
C2 C11 1.447(4) .
C3 C4 1.350(4) .
C3 H3 0.9500 .
C4 C5 1.414(4) .
C4 H4 0.9500 .
C5 C10 1.410(4) .
C5 C6 1.414(4) .
C6 C7 1.409(4) .
C7 C8 1.372(4) .
C7 H7 0.9500 .
C8 C9 1.393(5) .
C8 H8 0.9500 .
C9 C10 1.355(5) .
C9 H9 0.9500 .
C10 H10 0.9500 .
C11 C18 1.390(4) .
C11 C12 1.405(4) .
C12 C15 1.389(4) .
C12 B1 1.616(4) .
C13 B1 1.614(4) .
C13 H13A 0.9800 .
C13 H13B 0.9800 .
C13 H13C 0.9800 .
C14 B1 1.626(4) .
C14 H14A 0.9800 .
C14 H14B 0.9800 .
C14 H14C 0.9800 .
C15 C16 1.401(4) .
C15 H15 0.9500 .
C16 C17 1.403(4) .
C17 C18 1.377(4) .
C17 H17 0.9500 .
C18 H18 0.9500 .
C19 C24 1.392(4) .
C19 C20 1.397(4) .
C20 C21 1.382(4) .
C20 H20 0.9500 .
C21 C22 1.376(4) .
C21 H21 0.9500 .
C22 C23 1.377(5) .
C22 H22 0.9500 .
C23 C24 1.385(4) .
C23 H23 0.9500 .
C24 H24 0.9500 .
C25 C26 1.378(4) .
C25 C30 1.378(4) .
C26 C27 1.383(4) .
C26 H26 0.9500 .
C27 C28 1.362(5) .
C27 H27 0.9500 .
C28 C29 1.374(5) .
C28 H28 0.9500 .
C29 C30 1.388(4) .
C29 H29 0.9500 .
C30 H30 0.9500 .
C31 C32 1.416(4) .
C31 C40 1.447(4) .
C32 C33 1.345(4) .
C32 H32 0.9500 .
C33 C34 1.415(4) .
C33 H33 0.9500 .
C34 C39 1.405(4) .
C34 C35 1.415(4) .
C35 C36 1.400(4) .
C36 C37 1.371(4) .
C36 H36 0.9500 .
C37 C38 1.399(4) .
C37 H37 0.9500 .
C38 C39 1.357(4) .
C38 H38 0.9500 .
C39 H39 0.9500 .
C40 C47 1.393(4) .
C40 C41 1.403(4) .
C41 C44 1.387(4) .
C41 B2 1.599(4) .
C42 B2 1.614(5) .
C42 H42A 0.9800 .
C42 H42B 0.9800 .
C42 H42C 0.9800 .
C43 B2 1.634(5) .
C43 H43A 0.9800 .
C43 H43B 0.9800 .
C43 H43C 0.9800 .
C44 C45 1.396(4) .
C44 H44 0.9500 .
C45 C46 1.407(4) .
C46 C47 1.369(4) .
C46 H46 0.9500 .
C47 H47 0.9500 .
C48 C49 1.385(4) .
C48 C53 1.385(4) .
C49 C50 1.375(4) .
C49 H49 0.9500 .
C50 C51 1.376(4) .
C50 H50 0.9500 .
C51 C52 1.376(4) .
C51 H51 0.9500 .
C52 C53 1.382(4) .
C52 H52 0.9500 .
C53 H53 0.9500 .
C54 C55 1.371(4) .
C54 C59 1.382(4) .
C55 C56 1.376(5) .
C55 H55 0.9500 .
C56 C57 1.363(7) .
C56 H56 0.9500 .
C57 C58 1.368(7) .
C57 H57 0.9500 .
C58 C59 1.388(5) .
C58 H58 0.9500 .
C59 H59 0.9500 .

loop_
_geom_torsion_atom_site_label_1
_geom_torsion_atom_site_label_2
_geom_torsion_atom_site_label_3
_geom_torsion_atom_site_label_4
_geom_torsion
_geom_torsion_site_symmetry_1
_geom_torsion_site_symmetry_2
_geom_torsion_site_symmetry_3
_geom_torsion_site_symmetry_4
C6 N1 C2 C3 -1.9(4) . . . .
B1 N1 C2 C3 177.8(2) . . . .
C6 N1 C2 C11 178.2(2) . . . .
B1 N1 C2 C11 -2.1(3) . . . .
N1 C2 C3 C4 1.4(4) . . . .
C11 C2 C3 C4 -178.7(3) . . . .
C2 C3 C4 C5 0.3(4) . . . .
C3 C4 C5 C10 178.4(3) . . . .
C3 C4 C5 C6 -1.3(4) . . . .
C2 N1 C6 C7 -179.4(2) . . . .
B1 N1 C6 C7 0.9(4) . . . .
C2 N1 C6 C5 0.8(4) . . . .
B1 N1 C6 C5 -178.9(2) . . . .
C10 C5 C6 N1 -179.0(3) . . . .
C4 C5 C6 N1 0.8(4) . . . .
C10 C5 C6 C7 1.2(4) . . . .
C4 C5 C6 C7 -179.0(3) . . . .
N1 C6 C7 C8 178.9(3) . . . .
C5 C6 C7 C8 -1.3(4) . . . .
C6 C7 C8 C9 0.6(4) . . . .
C7 C8 C9 C10 0.1(5) . . . .
C8 C9 C10 C5 -0.2(5) . . . .
C6 C5 C10 C9 -0.5(4) . . . .
C4 C5 C10 C9 179.7(3) . . . .
N1 C2 C11 C18 -177.7(3) . . . .
C3 C2 C11 C18 2.4(4) . . . .
N1 C2 C11 C12 0.9(3) . . . .
C3 C2 C11 C12 -179.0(3) . . . .
C18 C11 C12 C15 -0.6(4) . . . .
C2 C11 C12 C15 -179.3(2) . . . .
C18 C11 C12 B1 179.3(2) . . . .
C2 C11 C12 B1 0.7(3) . . . .
C11 C12 C15 C16 0.9(4) . . . .
B1 C12 C15 C16 -179.0(3) . . . .
C12 C15 C16 C17 -0.7(4) . . . .
C12 C15 C16 N2 179.5(2) . . . .
C19 N2 C16 C15 -33.5(4) . . . .
C25 N2 C16 C15 143.7(3) . . . .
C19 N2 C16 C17 146.7(3) . . . .
C25 N2 C16 C17 -36.0(4) . . . .
C15 C16 C17 C18 0.2(4) . . . .
N2 C16 C17 C18 179.9(2) . . . .
C16 C17 C18 C11 0.2(4) . . . .
C12 C11 C18 C17 0.1(4) . . . .
C2 C11 C18 C17 178.5(3) . . . .
C16 N2 C19 C24 155.6(3) . . . .
C25 N2 C19 C24 -21.6(4) . . . .
C16 N2 C19 C20 -25.6(4) . . . .
C25 N2 C19 C20 157.2(3) . . . .
C24 C19 C20 C21 0.2(4) . . . .
N2 C19 C20 C21 -178.6(3) . . . .
C19 C20 C21 C22 0.2(5) . . . .
C20 C21 C22 C23 0.2(5) . . . .
C21 C22 C23 C24 -1.0(5) . . . .
C22 C23 C24 C19 1.4(5) . . . .
C20 C19 C24 C23 -1.0(5) . . . .
N2 C19 C24 C23 177.8(3) . . . .
C19 N2 C25 C26 120.6(3) . . . .
C16 N2 C25 C26 -56.8(4) . . . .
C19 N2 C25 C30 -58.8(4) . . . .
C16 N2 C25 C30 123.8(3) . . . .
C30 C25 C26 C27 -0.1(4) . . . .
N2 C25 C26 C27 -179.5(3) . . . .
C25 C26 C27 C28 0.4(5) . . . .
C26 C27 C28 C29 -0.2(5) . . . .
C27 C28 C29 C30 -0.3(5) . . . .
C26 C25 C30 C29 -0.4(4) . . . .
N2 C25 C30 C29 179.0(3) . . . .
C28 C29 C30 C25 0.6(5) . . . .
C35 N3 C31 C32 -2.3(4) . . . .
B2 N3 C31 C32 177.5(2) . . . .
C35 N3 C31 C40 178.3(2) . . . .
B2 N3 C31 C40 -2.0(3) . . . .
N3 C31 C32 C33 1.5(4) . . . .
C40 C31 C32 C33 -179.1(3) . . . .
C31 C32 C33 C34 0.9(4) . . . .
C32 C33 C34 C39 176.5(3) . . . .
C32 C33 C34 C35 -2.3(4) . . . .
C31 N3 C35 C36 -178.7(3) . . . .
B2 N3 C35 C36 1.7(4) . . . .
C31 N3 C35 C34 0.7(4) . . . .
B2 N3 C35 C34 -179.0(3) . . . .
C39 C34 C35 N3 -177.3(2) . . . .
C33 C34 C35 N3 1.6(4) . . . .
C39 C34 C35 C36 2.1(4) . . . .
C33 C34 C35 C36 -179.1(3) . . . .
N3 C35 C36 C37 177.0(3) . . . .
C34 C35 C36 C37 -2.3(4) . . . .
C35 C36 C37 C38 0.8(5) . . . .
C36 C37 C38 C39 0.9(5) . . . .
C37 C38 C39 C34 -1.1(5) . . . .
C35 C34 C39 C38 -0.4(4) . . . .
C33 C34 C39 C38 -179.2(3) . . . .
N3 C31 C40 C47 -178.4(3) . . . .
C32 C31 C40 C47 2.1(5) . . . .
N3 C31 C40 C41 1.0(3) . . . .
C32 C31 C40 C41 -178.4(3) . . . .
C47 C40 C41 C44 -1.2(4) . . . .
C31 C40 C41 C44 179.3(2) . . . .
C47 C40 C41 B2 180.0(3) . . . .
C31 C40 C41 B2 0.4(3) . . . .
C40 C41 C44 C45 1.1(4) . . . .
B2 C41 C44 C45 179.7(3) . . . .
C41 C44 C45 C46 0.4(4) . . . .
C41 C44 C45 N4 179.2(3) . . . .
C48 N4 C45 C44 -11.3(4) . . . .
C54 N4 C45 C44 151.2(3) . . . .
C48 N4 C45 C46 167.5(3) . . . .
C54 N4 C45 C46 -30.0(4) . . . .
C44 C45 C46 C47 -2.0(4) . . . .
N4 C45 C46 C47 179.2(3) . . . .
C45 C46 C47 C40 2.0(4) . . . .
C41 C40 C47 C46 -0.4(4) . . . .
C31 C40 C47 C46 179.1(3) . . . .
C45 N4 C48 C49 -53.1(4) . . . .
C54 N4 C48 C49 143.9(3) . . . .
C45 N4 C48 C53 126.9(3) . . . .
C54 N4 C48 C53 -36.0(4) . . . .
C53 C48 C49 C50 -1.2(4) . . . .
N4 C48 C49 C50 178.9(3) . . . .
C48 C49 C50 C51 0.8(5) . . . .
C49 C50 C51 C52 0.6(5) . . . .
C50 C51 C52 C53 -1.6(5) . . . .
C51 C52 C53 C48 1.2(5) . . . .
C49 C48 C53 C52 0.2(4) . . . .
N4 C48 C53 C52 -179.9(3) . . . .
C45 N4 C54 C55 125.7(3) . . . .
C48 N4 C54 C55 -70.9(4) . . . .
C45 N4 C54 C59 -54.2(4) . . . .
C48 N4 C54 C59 109.2(3) . . . .
C59 C54 C55 C56 -0.4(5) . . . .
N4 C54 C55 C56 179.7(3) . . . .
C54 C55 C56 C57 -0.1(6) . . . .
C55 C56 C57 C58 0.2(6) . . . .
C56 C57 C58 C59 0.2(6) . . . .
C55 C54 C59 C58 0.8(5) . . . .
N4 C54 C59 C58 -179.3(3) . . . .
C57 C58 C59 C54 -0.7(5) . . . .
C15 C12 B1 C13 -67.4(4) . . . .
C11 C12 B1 C13 112.6(3) . . . .
C15 C12 B1 C14 62.9(4) . . . .
C11 C12 B1 C14 -117.0(3) . . . .
C15 C12 B1 N1 178.4(3) . . . .
C11 C12 B1 N1 -1.6(3) . . . .
C2 N1 B1 C13 -114.5(3) . . . .
C6 N1 B1 C13 65.3(3) . . . .
C2 N1 B1 C12 2.2(3) . . . .
C6 N1 B1 C12 -178.1(2) . . . .
C2 N1 B1 C14 118.8(2) . . . .
C6 N1 B1 C14 -61.5(3) . . . .
C44 C41 B2 C42 -65.8(4) . . . .
C40 C41 B2 C42 112.9(3) . . . .
C44 C41 B2 C43 65.0(4) . . . .
C40 C41 B2 C43 -116.3(3) . . . .
C44 C41 B2 N3 179.9(3) . . . .
C40 C41 B2 N3 -1.4(3) . . . .
C31 N3 B2 C41 2.0(3) . . . .
C35 N3 B2 C41 -178.3(2) . . . .
C31 N3 B2 C42 -113.9(3) . . . .
C35 N3 B2 C42 65.7(4) . . . .
C31 N3 B2 C43 119.0(3) . . . .
C35 N3 B2 C43 -61.3(4) . . . .
